data_4337491
loop_
_publ_author_name
'Samarasekere, Pradeep'
'Wang, Xiqu'
'Jacobson, Allan J.'
'Tapp, Joshua'
'M\"oller, Angela'

_publ_section_title
;
 Synthesis, crystal structures, magnetic, and thermal properties of
 divalent metal formate-formamide layered compounds.
;
_journal_issue 1
_journal_name_full 'Inorganic chemistry'
_journal_page_first 244
_journal_page_last 256
_journal_paper_doi 10.1021/ic402200v
_journal_volume 53
_journal_year 2014
_chemical_formula_sum 'C4 H8 N2 O6 Zn'
_chemical_formula_weight 245.49
_chemical_name_systematic
;
 ?
;
_space_group_IT_number 15
_symmetry_cell_setting monoclinic
_symmetry_space_group_name_Hall '-C 2yc'
_symmetry_space_group_name_H-M 'C 1 2/c 1'
_atom_sites_solution_hydrogens geom
_atom_sites_solution_primary direct
_atom_sites_solution_secondary difmap
_audit_creation_method SHELXL-97
_cell_angle_alpha 90.00
_cell_angle_beta 93.065(2)
_cell_angle_gamma 90.00
_cell_formula_units_Z 4
_cell_length_a 12.8085(17)
_cell_length_b 8.3137(11)
_cell_length_c 8.2677(11)
_cell_measurement_temperature 298(2)
_cell_volume 879.1(2)
_computing_structure_refinement 'SHELXL-97 (Sheldrick, 1997)'
_diffrn_ambient_temperature 298(2)
_diffrn_measured_fraction_theta_full 0.989
_diffrn_measured_fraction_theta_max 0.931
_diffrn_measurement_device_type 'Bruker ApexII'
_diffrn_measurement_method 'narrow frame'
_diffrn_radiation_monochromator graphite
_diffrn_radiation_source 'fine-focus sealed tube'
_diffrn_radiation_type MoK\a
_diffrn_radiation_wavelength 0.71073
_diffrn_reflns_av_R_equivalents 0.0874
_diffrn_reflns_av_sigmaI/netI 0.0588
_diffrn_reflns_limit_h_max 16
_diffrn_reflns_limit_h_min -16
_diffrn_reflns_limit_k_max 10
_diffrn_reflns_limit_k_min -10
_diffrn_reflns_limit_l_max 11
_diffrn_reflns_limit_l_min -4
_diffrn_reflns_number 2591
_diffrn_reflns_theta_full 25.50
_diffrn_reflns_theta_max 28.34
_diffrn_reflns_theta_min 2.92
_exptl_absorpt_coefficient_mu 2.796
_exptl_absorpt_correction_T_max 0.8283
_exptl_absorpt_correction_T_min 0.7674
_exptl_absorpt_correction_type psi-scan
_exptl_absorpt_process_details 'Bruker XPREP 2008/2'
_exptl_crystal_colour Colorless
_exptl_crystal_density_diffrn 1.855
_exptl_crystal_density_method 'not measured'
_exptl_crystal_description 'Square Pyramid'
_exptl_crystal_F_000 496
_exptl_crystal_size_max 0.4
_exptl_crystal_size_mid 0.3
_exptl_crystal_size_min 0.3
_refine_diff_density_max 0.923
_refine_diff_density_min -1.161
_refine_diff_density_rms 0.126
_refine_ls_extinction_coef 0.200(13)
_refine_ls_extinction_expression Fc^*^=kFc[1+0.001xFc^2^\l^3^/sin(2\q)]^-1/4^
_refine_ls_extinction_method SHELXL
_refine_ls_goodness_of_fit_ref 1.159
_refine_ls_hydrogen_treatment mixed
_refine_ls_matrix_type full
_refine_ls_number_parameters 74
_refine_ls_number_reflns 1023
_refine_ls_number_restraints 11
_refine_ls_restrained_S_all 1.153
_refine_ls_R_factor_all 0.0433
_refine_ls_R_factor_gt 0.0423
_refine_ls_shift/su_max 0.000
_refine_ls_shift/su_mean 0.000
_refine_ls_structure_factor_coef Fsqd
_refine_ls_weighting_details 'calc w=1/[\s^2^(Fo^2^)+(0.0647P)^2^+1.0290P] where P=(Fo^2^+2Fc^2^)/3'
_refine_ls_weighting_scheme calc
_refine_ls_wR_factor_gt 0.1208
_refine_ls_wR_factor_ref 0.1221
_reflns_number_gt 963
_reflns_number_total 1023
_reflns_threshold_expression >2sigma(I)
_cod_data_source_file ic402200v_si_002.cif
_cod_data_source_block 4Zn
_cod_depositor_comments
;
The following automatic conversions were performed:

'_symmetry_cell_setting' value 'Monoclinic' changed to 'monoclinic'
according to
/usr/data/users/saulius/automatic-downloads/current/ACS/lib/dictionaries/cif_core.dic
dictionary named 'cif_core.dic' version 2.4.2 from 2011-04-26.

Automatic conversion script
Id: cif_fix_values 2281 2013-09-26 08:29:07Z andrius 
;
_cod_original_sg_symbol_H-M C2/c
_cod_database_code 4337491

loop_
_symmetry_equiv_pos_as_xyz
'x, y, z'
'-x, y, -z+1/2'
'x+1/2, y+1/2, z'
'-x+1/2, y+1/2, -z+1/2'
'-x, -y, -z'
'x, -y, z-1/2'
'-x+1/2, -y+1/2, -z'
'x+1/2, -y+1/2, z-1/2'

loop_
_atom_site_label
_atom_site_type_symbol
_atom_site_fract_x
_atom_site_fract_y
_atom_site_fract_z
_atom_site_U_iso_or_equiv
_atom_site_adp_type
_atom_site_occupancy
_atom_site_symmetry_multiplicity
_atom_site_calc_flag
_atom_site_refinement_flags
C1 C 0.4844(4) 0.7402(5) -0.0004(10) 0.0660(17) Uani 1 1 d D
C2 C 0.2353(2) 0.5331(3) 0.2802(3) 0.0306(6) Uani 1 1 d .
H2 H 0.2785 0.4699 0.2192 0.037 Uiso 1 1 calc R
N1 N 0.5668(6) 0.6864(14) -0.0463(16) 0.0464(16) Uiso 0.265(4) 1 d PD
N2 N 0.5101(14) 0.8820(12) -0.006(2) 0.0464(16) Uiso 0.145(7) 1 d PD
N3 N 0.5785(5) 0.7123(19) 0.010(2) 0.0464(16) Uiso 0.276(11) 1 d PD
N4 N 0.509(4) 0.763(4) -0.140(2) 0.0464(16) Uiso 0.078(12) 1 d PD
N5 N 0.5709(8) 0.768(2) 0.064(2) 0.0464(16) Uiso 0.235(12) 1 d PD
O1 O 0.40685(16) 0.6664(3) 0.0416(4) 0.0533(7) Uani 1 1 d .
O2 O 0.29337(16) 0.9760(2) 0.0905(2) 0.0362(5) Uani 1 1 d .
O3 O 0.21079(15) 0.6681(2) 0.2262(2) 0.0333(5) Uani 1 1 d .
Zn1 Zn 0.2500 0.7500 0.0000 0.0248(3) Uani 1 2 d S

loop_
_atom_site_aniso_label
_atom_site_aniso_U_11
_atom_site_aniso_U_22
_atom_site_aniso_U_33
_atom_site_aniso_U_23
_atom_site_aniso_U_13
_atom_site_aniso_U_12
C1 0.046(3) 0.077(4) 0.077(4) 0.0006(18) 0.018(3) -0.0093(14)
C2 0.0442(13) 0.0246(10) 0.0239(11) 0.0015(9) 0.0089(10) 0.0034(9)
O1 0.0363(11) 0.0497(13) 0.0749(17) 0.0212(12) 0.0121(10) 0.0051(9)
O2 0.0555(11) 0.0274(9) 0.0270(9) -0.0072(7) 0.0127(8) -0.0077(7)
O3 0.0526(11) 0.0246(8) 0.0234(9) 0.0044(6) 0.0096(8) 0.0044(7)
Zn1 0.0359(4) 0.0201(4) 0.0190(4) 0.00002(10) 0.0060(2) -0.00123(10)

loop_
_atom_type_symbol
_atom_type_description
_atom_type_scat_dispersion_real
_atom_type_scat_dispersion_imag
_atom_type_scat_source
C C 0.0033 0.0016 'International Tables Vol C Tables 4.2.6.8 and 6.1.1.4'
H H 0.0000 0.0000 'International Tables Vol C Tables 4.2.6.8 and 6.1.1.4'
N N 0.0061 0.0033 'International Tables Vol C Tables 4.2.6.8 and 6.1.1.4'
O O 0.0106 0.0060 'International Tables Vol C Tables 4.2.6.8 and 6.1.1.4'
Zn Zn 0.2839 1.4301 'International Tables Vol C Tables 4.2.6.8 and 6.1.1.4'

loop_
_geom_angle_atom_site_label_1
_geom_angle_atom_site_label_2
_geom_angle_atom_site_label_3
_geom_angle
_geom_angle_site_symmetry_1
_geom_angle_site_symmetry_3
N2 C1 N3 85.4(12) . .
N2 C1 N4 74.5(19) . .
N3 C1 N4 78(2) . .
N2 C1 N5 66.1(12) . .
N3 C1 N5 31.1(9) . .
N4 C1 N5 96(2) . .
N2 C1 N1 95.9(10) . .
N3 C1 N1 24.7(8) . .
N4 C1 N1 60(2) . .
N5 C1 N1 55.3(11) . .
N2 C1 O1 135.3(10) . .
N3 C1 O1 133.7(9) . .
N4 C1 O1 126(2) . .
N5 C1 O1 134.1(11) . .
N1 C1 O1 128.7(7) . .
O3 C2 O2 125.0(2) . 4_545
N3 N1 N5 17.9(13) . .
N3 N1 N4 118(3) . .
N5 N1 N4 101.2(16) . .
N3 N1 C1 77.6(4) . .
N5 N1 C1 62.3(5) . .
N4 N1 C1 60.1(11) . .
N3 N1 N2 64.4(18) . .
N5 N1 N2 47.0(10) . .
N4 N1 N2 54.1(15) . .
C1 N1 N2 42.0(5) . .
C1 N2 N5 57.0(6) . .
C1 N2 N4 52.8(10) . .
N5 N2 N4 80.4(18) . .
C1 N2 N3 47.3(6) . .
N5 N2 N3 22.1(8) . .
N4 N2 N3 58.4(17) . .
C1 N2 N1 42.1(5) . .
N5 N2 N1 38.6(9) . .
N4 N2 N1 41.9(16) . .
N3 N2 N1 16.6(6) . .
N1 N3 N5 148(2) . .
N1 N3 C1 77.7(4) . .
N5 N3 C1 74.4(5) . .
N1 N3 N4 44(2) . .
N5 N3 N4 105(2) . .
C1 N3 N4 51.0(12) . .
N1 N3 N2 99.0(19) . .
N5 N3 N2 49.8(17) . .
C1 N3 N2 47.3(6) . .
N4 N3 N2 55.0(14) . .
N1 N4 C1 60.1(11) . .
N1 N4 N2 84(2) . .
C1 N4 N2 52.8(10) . .
N1 N4 N3 17.4(9) . .
C1 N4 N3 51.0(12) . .
N2 N4 N3 66.6(16) . .
N1 N4 N5 37.8(12) . .
C1 N4 N5 42.0(12) . .
N2 N4 N5 46.3(12) . .
N3 N4 N5 20.4(7) . .
N1 N4 N4 132(3) . 2_654
C1 N4 N4 156(5) . 2_654
N2 N4 N4 137.7(14) . 2_654
N3 N4 N4 147(3) . 2_654
N5 N4 N4 161(4) . 2_654
N3 N5 N1 14.2(10) . .
N3 N5 C1 74.4(5) . .
N1 N5 C1 62.4(5) . .
N3 N5 N2 108(2) . .
N1 N5 N2 94.4(13) . .
C1 N5 N2 57.0(6) . .
N3 N5 N4 55.0(18) . .
N1 N5 N4 41.1(13) . .
C1 N5 N4 42.0(12) . .
N2 N5 N4 53.3(14) . .
C1 O1 Zn1 123.9(3) . .
C2 O2 Zn1 124.53(17) 4 .
C2 O3 Zn1 123.41(17) . .
O3 Zn1 O3 180.00(9) 7_565 .
O3 Zn1 O2 87.44(7) 7_565 .
O3 Zn1 O2 92.56(7) . .
O3 Zn1 O2 92.56(7) 7_565 7_565
O3 Zn1 O2 87.44(7) . 7_565
O2 Zn1 O2 180.0 . 7_565
O3 Zn1 O1 88.92(9) 7_565 .
O3 Zn1 O1 91.08(9) . .
O2 Zn1 O1 90.30(9) . .
O2 Zn1 O1 89.70(9) 7_565 .
O3 Zn1 O1 91.08(9) 7_565 7_565
O3 Zn1 O1 88.92(9) . 7_565
O2 Zn1 O1 89.70(9) . 7_565
O2 Zn1 O1 90.30(9) 7_565 7_565
O1 Zn1 O1 180.00(16) . 7_565

loop_
_geom_bond_atom_site_label_1
_geom_bond_atom_site_label_2
_geom_bond_distance
_geom_bond_site_symmetry_2
C1 N2 1.225(8) .
C1 N3 1.225(8) .
C1 N4 1.225(8) .
C1 N5 1.225(8) .
C1 N1 1.225(8) .
C1 O1 1.234(5) .
C2 O3 1.242(3) .
C2 O2 1.244(3) 4_545
N1 N3 0.525(17) .
N1 N5 1.14(2) .
N1 N4 1.22(4) .
N1 N2 1.819(18) .
N2 N5 1.34(2) .
N2 N4 1.48(3) .
N2 N3 1.66(2) .
N3 N5 0.658(19) .
N3 N4 1.54(4) .
N4 N5 1.82(4) .
N4 N4 1.83(4) 2_654
O1 Zn1 2.136(2) .
O2 C2 1.244(3) 4
O2 Zn1 2.0866(17) .
O3 Zn1 2.0770(17) .
Zn1 O3 2.0770(17) 7_565
Zn1 O2 2.0866(17) 7_565
Zn1 O1 2.136(2) 7_565
